data_7205201
loop_
_publ_author_name
'Xu, Jiao'
'Yao, Xiao-Qiang'
'Huang, Liang-Fang'
'Li, Yi-Zhi'
'Zheng, He-Gen'

_publ_section_title
;
 Syntheses, structures, photoluminescence and magnetic properties of
 four new metal--organic frameworks based on imidazole ligands and
 aromatic polycarboxylate acids
;
_journal_issue 3
_journal_name_full CrystEngComm
_journal_page_first 857
_journal_paper_doi 10.1039/c0ce00219d
_journal_volume 13
_journal_year 2011
_chemical_formula_sum 'C36 H30 Cu2 N12 O9'
_chemical_formula_weight 901.80
_chemical_name_systematic
;
?
;
_space_group_IT_number 14
_symmetry_cell_setting monoclinic
_symmetry_space_group_name_Hall '-P 2ybc'
_symmetry_space_group_name_H-M 'P 1 21/c 1'
_atom_sites_solution_hydrogens geom
_atom_sites_solution_primary direct
_atom_sites_solution_secondary difmap
_audit_creation_method SHELXL-97
_cell_angle_alpha 90.00
_cell_angle_beta 114.588(11)
_cell_angle_gamma 90.00
_cell_formula_units_Z 4
_cell_length_a 17.559(3)
_cell_length_b 11.426(2)
_cell_length_c 21.736(3)
_cell_measurement_temperature 291(2)
_cell_volume 3965.4(12)
_computing_cell_refinement 'SMART (Bruker, 2000)'
_computing_data_collection 'SMART (Bruker, 2000)'
_computing_data_reduction 'SAINT (Bruker, 2000)'
_computing_molecular_graphics SHELXTL
_computing_publication_material SHELXTL
_computing_structure_refinement SHELXTL
_computing_structure_solution 'SHELXTL (Bruker, 2000)'
_diffrn_ambient_temperature 291(2)
_diffrn_measured_fraction_theta_full 0.999
_diffrn_measured_fraction_theta_max 0.999
_diffrn_radiation_monochromator graphite
_diffrn_radiation_source 'fine-focus sealed tube'
_diffrn_radiation_type MoK\a
_diffrn_radiation_wavelength 0.71073
_diffrn_reflns_av_R_equivalents 0.0459
_diffrn_reflns_av_sigmaI/netI 0.0819
_diffrn_reflns_limit_h_max 21
_diffrn_reflns_limit_h_min -19
_diffrn_reflns_limit_k_max 14
_diffrn_reflns_limit_k_min -14
_diffrn_reflns_limit_l_max 26
_diffrn_reflns_limit_l_min -23
_diffrn_reflns_number 20933
_diffrn_reflns_theta_full 26.00
_diffrn_reflns_theta_max 26.00
_diffrn_reflns_theta_min 1.92
_exptl_absorpt_coefficient_mu 1.142
_exptl_absorpt_correction_T_max 0.8036
_exptl_absorpt_correction_T_min 0.7553
_exptl_absorpt_correction_type multi-scan
_exptl_absorpt_process_details 'SADABS; Bruker, 2000'
_exptl_crystal_density_diffrn 1.511
_exptl_crystal_density_method 'not measured'
_exptl_crystal_F_000 1840
_exptl_crystal_size_max 0.26
_exptl_crystal_size_mid 0.22
_exptl_crystal_size_min 0.20
_refine_diff_density_max 1.267
_refine_diff_density_min -0.656
_refine_diff_density_rms 0.083
_refine_ls_extinction_method none
_refine_ls_goodness_of_fit_ref 1.034
_refine_ls_hydrogen_treatment constr
_refine_ls_matrix_type full
_refine_ls_number_parameters 550
_refine_ls_number_reflns 7785
_refine_ls_number_restraints 0
_refine_ls_restrained_S_all 1.034
_refine_ls_R_factor_all 0.0966
_refine_ls_R_factor_gt 0.0586
_refine_ls_shift/su_max 0.000
_refine_ls_shift/su_mean 0.000
_refine_ls_structure_factor_coef Fsqd
_refine_ls_weighting_details 'calc w=1/[\s^2^(Fo^2^)+(0.0724P)^2^+0.0000P] where P=(Fo^2^+2Fc^2^)/3'
_refine_ls_weighting_scheme calc
_refine_ls_wR_factor_gt 0.1319
_refine_ls_wR_factor_ref 0.1417
_reflns_number_gt 5312
_reflns_number_total 7785
_reflns_threshold_expression >2sigma(I)
_cod_data_source_file C0CE00219D.TXT
_cod_data_source_block 80603dm
_cod_depositor_comments
;
The following automatic conversions were performed:
'_symmetry_cell_setting' value 'Monoclinic' changed to 'monoclinic'
according to '/home/saulius/struct/CIF-dictionaries/cif_core.dic'
dictionary named 'cif_core.dic' version 2.4.1 from 2010-06-29.

Automatic conversion script
Id: cif_fix_enum 1555 2011-01-17 13:19:09Z saulius 
;
_cod_original_cell_volume 3965.4(11)
_cod_original_sg_symbol_H-M 'P 21/c'
_cod_database_code 7205201

loop_
_symmetry_equiv_pos_as_xyz
'x, y, z'
'-x, y+1/2, -z+1/2'
'-x, -y, -z'
'x, -y-1/2, z-1/2'

loop_
_atom_site_label
_atom_site_type_symbol
_atom_site_fract_x
_atom_site_fract_y
_atom_site_fract_z
_atom_site_U_iso_or_equiv
_atom_site_adp_type
_atom_site_occupancy
_atom_site_symmetry_multiplicity
_atom_site_calc_flag
_atom_site_refinement_flags
_atom_site_disorder_assembly
_atom_site_disorder_group
C1 C 0.3352(3) 0.6024(4) 0.6495(2) 0.0397(10) Uani 1 1 d . . .
H1 H 0.3557 0.5671 0.6209 0.048 Uiso 1 1 calc R . .
C2 C 0.2543(3) 0.6077(4) 0.6382(2) 0.0417(11) Uani 1 1 d . . .
H2 H 0.2093 0.5763 0.6016 0.050 Uiso 1 1 calc R . .
C3 C 0.3306(3) 0.7000(4) 0.7346(2) 0.0365(10) Uani 1 1 d . . .
H3 H 0.3455 0.7435 0.7740 0.044 Uiso 1 1 calc R . .
C4 C 0.1781(2) 0.6888(3) 0.7051(2) 0.0298(9) Uani 1 1 d . . .
C5 C 0.1083(3) 0.6185(4) 0.6710(2) 0.0347(9) Uani 1 1 d . . .
H5 H 0.1075 0.5650 0.6385 0.042 Uiso 1 1 calc R . .
C6 C 0.0394(3) 0.6309(4) 0.6871(2) 0.0359(10) Uani 1 1 d . . .
H6 H -0.0079 0.5852 0.6646 0.043 Uiso 1 1 calc R . .
C7 C 0.0400(3) 0.7096(4) 0.7358(2) 0.0333(9) Uani 1 1 d . . .
C8 C 0.1098(3) 0.7813(4) 0.7672(2) 0.0417(11) Uani 1 1 d . . .
H8 H 0.1103 0.8361 0.7990 0.050 Uiso 1 1 calc R . .
C9 C 0.1789(3) 0.7718(4) 0.7515(2) 0.0380(10) Uani 1 1 d . . .
H9 H 0.2250 0.8208 0.7720 0.046 Uiso 1 1 calc R . .
C10 C -0.1056(3) 0.6516(4) 0.7180(3) 0.0426(11) Uani 1 1 d . . .
H10 H -0.1087 0.6073 0.6811 0.051 Uiso 1 1 calc R . .
C11 C -0.1736(3) 0.6518(4) 0.7363(3) 0.0414(11) Uani 1 1 d . . .
H11 H -0.2212 0.6076 0.7120 0.050 Uiso 1 1 calc R . .
C12 C -0.1688(3) 0.7177(3) 0.7903(2) 0.0339(10) Uani 1 1 d . . .
C13 C -0.0976(3) 0.7814(4) 0.8278(3) 0.0428(11) Uani 1 1 d . . .
H13 H -0.0947 0.8246 0.8650 0.051 Uiso 1 1 calc R . .
C14 C -0.0305(3) 0.7806(4) 0.8100(2) 0.0402(10) Uani 1 1 d . . .
H14 H 0.0175 0.8233 0.8354 0.048 Uiso 1 1 calc R . .
C15 C -0.3154(3) 0.6774(4) 0.7707(3) 0.0391(10) Uani 1 1 d . . .
H15 H -0.3291 0.6346 0.7311 0.047 Uiso 1 1 calc R . .
C16 C -0.3229(3) 0.7650(4) 0.8569(2) 0.0379(10) Uani 1 1 d . . .
H16 H -0.3432 0.7931 0.8873 0.045 Uiso 1 1 calc R . .
C17 C -0.2436(3) 0.7778(4) 0.8623(2) 0.0388(10) Uani 1 1 d . . .
H17 H -0.2002 0.8172 0.8965 0.047 Uiso 1 1 calc R . .
C18 C 0.3185(3) 0.3888(4) 0.9208(3) 0.0421(11) Uani 1 1 d . . .
H18 H 0.3338 0.3594 0.9643 0.050 Uiso 1 1 calc R . .
C19 C 0.3247(3) 0.4507(4) 0.8289(2) 0.0389(10) Uani 1 1 d . . .
H19 H 0.3452 0.4722 0.7974 0.047 Uiso 1 1 calc R . .
C20 C 0.2421(3) 0.4519(4) 0.8179(3) 0.0426(11) Uani 1 1 d . . .
H20 H 0.1969 0.4747 0.7786 0.051 Uiso 1 1 calc R . .
C21 C 0.1669(3) 0.4043(4) 0.8914(2) 0.0350(10) Uani 1 1 d . . .
C22 C 0.1651(3) 0.3200(4) 0.9354(2) 0.0333(9) Uani 1 1 d . . .
H22 H 0.2090 0.2674 0.9549 0.040 Uiso 1 1 calc R . .
C23 C 0.0941(3) 0.3156(4) 0.9503(2) 0.0406(11) Uani 1 1 d . . .
H23 H 0.0923 0.2602 0.9810 0.049 Uiso 1 1 calc R . .
C24 C 0.0274(3) 0.3909(4) 0.9207(2) 0.0335(9) Uani 1 1 d . . .
C25 C 0.0326(3) 0.4712(4) 0.8745(3) 0.0472(12) Uani 1 1 d . . .
H25 H -0.0126 0.5208 0.8524 0.057 Uiso 1 1 calc R . .
C26 C 0.1010(3) 0.4805(4) 0.8602(2) 0.0392(10) Uani 1 1 d . . .
H26 H 0.1032 0.5369 0.8301 0.047 Uiso 1 1 calc R . .
C27 C -0.0524(3) 0.2963(3) 0.9791(2) 0.0291(9) Uani 1 1 d . . .
H27 H -0.0091 0.2423 0.9975 0.035 Uiso 1 1 calc R . .
C29 C -0.1123(3) 0.4611(4) 0.9095(2) 0.0389(10) Uani 1 1 d . . .
H29 H -0.1097 0.5193 0.8805 0.047 Uiso 1 1 calc R . .
C34 C -0.3345(3) 0.3200(4) 1.0367(3) 0.0434(11) Uani 1 1 d . . .
H34 H -0.3522 0.2946 1.0693 0.052 Uiso 1 1 calc R . .
C35 C -0.2566(3) 0.3071(4) 1.0404(3) 0.0441(11) Uani 1 1 d . . .
H35 H -0.2118 0.2694 1.0743 0.053 Uiso 1 1 calc R . .
C33 C -0.3332(3) 0.4020(4) 0.9478(2) 0.0367(10) Uani 1 1 d . . .
H33 H -0.3494 0.4431 0.9074 0.044 Uiso 1 1 calc R . .
C32 C -0.1220(3) 0.2895(4) 0.9946(2) 0.0388(10) Uani 1 1 d . . .
H32 H -0.1253 0.2315 1.0235 0.047 Uiso 1 1 calc R . .
C31 C -0.1851(3) 0.3690(4) 0.9669(2) 0.0345(10) Uani 1 1 d . . .
C30 C -0.1822(3) 0.4551(4) 0.9243(2) 0.0326(9) Uani 1 1 d . . .
H30 H -0.2258 0.5086 0.9057 0.039 Uiso 1 1 calc R . .
Cu1 Cu 0.50813(3) 0.67511(4) 0.75536(3) 0.03172(15) Uani 1 1 d . . .
Cu2 Cu 0.49498(3) 0.39844(4) 0.94269(3) 0.03092(15) Uani 1 1 d . . .
N1 N 0.3841(2) 0.6574(3) 0.71043(18) 0.0334(8) Uani 1 1 d . . .
N2 N 0.2510(2) 0.6693(3) 0.69187(19) 0.0342(8) Uani 1 1 d . . .
C36 C -0.0341(2) 0.7161(4) 0.7539(2) 0.0309(9) Uani 1 1 d . . .
N4 N -0.2392(2) 0.7227(3) 0.80851(18) 0.0335(8) Uani 1 1 d . . .
N5 N -0.3683(2) 0.7033(3) 0.79869(18) 0.0332(8) Uani 1 1 d . . .
N6 N 0.3720(2) 0.4133(3) 0.89288(18) 0.0328(8) Uani 1 1 d . . .
N7 N 0.2397(2) 0.4127(3) 0.87694(19) 0.0335(8) Uani 1 1 d . . .
C28 C -0.0477(3) 0.3837(4) 0.9364(2) 0.0364(10) Uani 1 1 d . . .
N9 N -0.2564(2) 0.3605(3) 0.98414(19) 0.0357(8) Uani 1 1 d . . .
N10 N -0.3837(2) 0.3756(3) 0.97838(19) 0.0356(8) Uani 1 1 d . . .
N11 N 0.4970(2) 0.9238(3) 0.76406(19) 0.0364(9) Uani 1 1 d . . .
N12 N 0.5099(2) 0.6276(3) 0.90260(18) 0.0342(8) Uani 1 1 d . . .
N13 N 0.4867(2) 0.1875(3) 0.89312(19) 0.0380(9) Uani 1 1 d . . .
N14 N 0.7938(2) 0.0033(3) 0.0565(2) 0.0396(9) Uani 1 1 d . . .
O1 O 0.47490(18) 1.0199(2) 0.77948(16) 0.0367(7) Uani 1 1 d . . .
O2 O 0.48973(18) 0.8292(2) 0.78958(15) 0.0356(7) Uani 1 1 d . . .
O3 O 0.51091(17) 0.5803(2) 0.85215(14) 0.0309(6) Uani 1 1 d . . .
O4 O 0.50539(18) 0.5713(2) 0.95155(15) 0.0330(7) Uani 1 1 d . . .
O5 O 0.4837(2) 0.2257(3) 0.94606(16) 0.0406(7) Uani 1 1 d . . .
O6 O 0.49321(17) 0.2496(2) 0.84804(15) 0.0354(7) Uani 1 1 d . . .
O7 O 0.8606(6) 0.9602(8) 0.9907(6) 0.039(2) Uani 0.30 1 d P . .
H7D H 0.8899 0.9391 0.9698 0.047 Uiso 0.30 1 d PR . .
H7B H 0.8787 0.9271 1.0292 0.047 Uiso 0.30 1 d PR . .
O8 O 0.4007(5) 0.5168(7) 0.4688(4) 0.0405(19) Uani 0.40 1 d P . .
H8B H 0.4171 0.4463 0.4776 0.049 Uiso 0.40 1 d PR . .
H8D H 0.3755 0.5375 0.4930 0.049 Uiso 0.40 1 d PR . .
O9 O 0.0024(7) 0.4679(11) 0.5345(6) 0.055(3) Uani 0.30 1 d P . .
H9B H -0.0192 0.5353 0.5319 0.066 Uiso 0.30 1 d PR . .
H9D H 0.0463 0.4731 0.5273 0.066 Uiso 0.30 1 d PR . .
O10 O 0.8638(2) 0.0476(3) 0.07266(18) 0.0487(8) Uani 1 1 d . . .
O11 O 0.76956(18) 0.0522(3) 0.09645(15) 0.0366(7) Uani 1 1 d . . .

loop_
_atom_site_aniso_label
_atom_site_aniso_U_11
_atom_site_aniso_U_22
_atom_site_aniso_U_33
_atom_site_aniso_U_23
_atom_site_aniso_U_13
_atom_site_aniso_U_12
C1 0.035(2) 0.051(3) 0.034(3) -0.011(2) 0.015(2) -0.007(2)
C2 0.037(3) 0.056(3) 0.036(3) -0.008(2) 0.018(2) -0.002(2)
C3 0.028(2) 0.038(2) 0.046(3) 0.009(2) 0.017(2) -0.0054(18)
C4 0.029(2) 0.0293(19) 0.029(2) 0.0040(17) 0.0096(17) 0.0016(17)
C5 0.030(2) 0.042(2) 0.033(2) 0.0018(19) 0.0144(19) -0.0013(19)
C6 0.031(2) 0.043(2) 0.037(3) -0.001(2) 0.0169(19) -0.0016(19)
C7 0.028(2) 0.029(2) 0.038(2) 0.0095(18) 0.0093(19) 0.0018(17)
C8 0.031(2) 0.049(3) 0.046(3) -0.004(2) 0.018(2) 0.000(2)
C9 0.036(2) 0.042(2) 0.039(3) -0.008(2) 0.019(2) -0.005(2)
C10 0.041(3) 0.048(3) 0.044(3) -0.014(2) 0.023(2) -0.007(2)
C11 0.031(2) 0.052(3) 0.047(3) -0.014(2) 0.022(2) -0.008(2)
C12 0.029(2) 0.028(2) 0.043(3) 0.0062(18) 0.0130(19) -0.0002(17)
C13 0.034(3) 0.050(3) 0.048(3) -0.008(2) 0.020(2) 0.000(2)
C14 0.028(2) 0.051(3) 0.042(3) -0.010(2) 0.015(2) -0.010(2)
C15 0.030(2) 0.040(2) 0.049(3) -0.001(2) 0.018(2) -0.0003(19)
C16 0.030(2) 0.042(2) 0.041(3) -0.008(2) 0.014(2) -0.0003(19)
C17 0.027(2) 0.054(3) 0.037(3) -0.010(2) 0.0150(19) 0.000(2)
C18 0.036(3) 0.055(3) 0.040(3) -0.001(2) 0.020(2) 0.001(2)
C19 0.040(3) 0.045(2) 0.037(3) 0.001(2) 0.021(2) 0.002(2)
C20 0.040(3) 0.054(3) 0.041(3) 0.011(2) 0.023(2) 0.006(2)
C21 0.030(2) 0.037(2) 0.035(2) -0.0014(19) 0.0114(19) -0.0018(18)
C22 0.032(2) 0.033(2) 0.038(2) -0.0100(19) 0.0167(19) 0.0036(18)
C23 0.039(3) 0.048(3) 0.043(3) 0.021(2) 0.026(2) 0.009(2)
C24 0.030(2) 0.033(2) 0.035(2) 0.0003(19) 0.0109(19) 0.0047(18)
C25 0.035(3) 0.051(3) 0.059(3) 0.017(3) 0.022(2) 0.009(2)
C26 0.039(3) 0.044(2) 0.038(3) 0.014(2) 0.019(2) -0.001(2)
C27 0.032(2) 0.0274(19) 0.032(2) -0.0133(17) 0.0165(18) -0.0005(17)
C29 0.032(2) 0.050(3) 0.039(3) 0.016(2) 0.018(2) 0.000(2)
C34 0.045(3) 0.049(3) 0.046(3) 0.011(2) 0.029(2) 0.011(2)
C35 0.036(3) 0.045(3) 0.058(3) 0.018(2) 0.026(2) 0.005(2)
C33 0.027(2) 0.041(2) 0.044(3) 0.000(2) 0.017(2) 0.0045(19)
C32 0.036(2) 0.048(2) 0.039(3) 0.014(2) 0.022(2) -0.001(2)
C31 0.024(2) 0.041(2) 0.033(2) -0.0024(19) 0.0079(19) -0.0025(18)
C30 0.030(2) 0.033(2) 0.037(2) -0.0045(19) 0.0163(19) 0.0072(18)
Cu1 0.0290(3) 0.0350(3) 0.0324(3) -0.0015(2) 0.0141(2) -0.0012(2)
Cu2 0.0301(3) 0.0334(3) 0.0319(3) -0.0007(2) 0.0155(2) 0.0005(2)
N1 0.0308(19) 0.0335(18) 0.034(2) -0.0064(16) 0.0122(16) -0.0029(15)
N2 0.0299(19) 0.0300(18) 0.041(2) -0.0003(16) 0.0131(16) -0.0027(15)
C36 0.030(2) 0.034(2) 0.030(2) 0.0113(18) 0.0137(18) 0.0036(17)
N4 0.034(2) 0.0336(18) 0.034(2) -0.0020(16) 0.0150(17) -0.0015(16)
N5 0.035(2) 0.0272(16) 0.039(2) -0.0046(15) 0.0179(17) -0.0042(15)
N6 0.034(2) 0.0366(19) 0.0298(19) -0.0054(16) 0.0154(16) -0.0023(15)
N7 0.0295(19) 0.0390(19) 0.036(2) -0.0014(16) 0.0171(16) -0.0018(15)
C28 0.042(3) 0.034(2) 0.032(2) -0.0046(19) 0.015(2) 0.0033(19)
N9 0.031(2) 0.0381(19) 0.036(2) 0.0030(16) 0.0116(16) 0.0045(16)
N10 0.032(2) 0.039(2) 0.034(2) 0.0039(16) 0.0124(17) 0.0019(15)
N11 0.047(2) 0.0307(19) 0.035(2) 0.0032(16) 0.0200(18) -0.0026(16)
N12 0.048(2) 0.0331(18) 0.027(2) -0.0019(15) 0.0213(17) -0.0037(16)
N13 0.038(2) 0.045(2) 0.036(2) -0.0045(18) 0.0206(17) -0.0008(17)
N14 0.038(2) 0.046(2) 0.041(2) -0.0025(18) 0.0226(18) 0.0015(18)
O1 0.0338(17) 0.0362(16) 0.049(2) -0.0006(14) 0.0263(15) 0.0005(13)
O2 0.0384(16) 0.0383(16) 0.0382(17) 0.0007(14) 0.0240(14) 0.0000(13)
O3 0.0360(17) 0.0341(15) 0.0345(17) -0.0052(12) 0.0265(14) -0.0005(12)
O4 0.0394(17) 0.0262(14) 0.0354(17) 0.0027(12) 0.0176(14) -0.0028(12)
O5 0.058(2) 0.0372(16) 0.0431(19) -0.0060(14) 0.0373(17) -0.0057(15)
O6 0.0309(15) 0.0364(15) 0.0372(18) 0.0031(14) 0.0127(13) 0.0022(13)
O7 0.040(6) 0.033(5) 0.052(7) 0.010(5) 0.026(5) 0.008(4)
O8 0.044(5) 0.042(4) 0.046(5) 0.003(4) 0.028(4) 0.004(3)
O9 0.046(7) 0.072(8) 0.045(7) 0.015(6) 0.017(6) 0.003(6)
O10 0.045(2) 0.0456(18) 0.053(2) -0.0112(17) 0.0174(17) -0.0040(16)
O11 0.0353(17) 0.0413(16) 0.0336(17) 0.0028(14) 0.0149(14) 0.0041(13)

loop_
_atom_type_symbol
_atom_type_description
_atom_type_scat_dispersion_real
_atom_type_scat_dispersion_imag
_atom_type_scat_source
C C 0.0033 0.0016 'International Tables Vol C Tables 4.2.6.8 and 6.1.1.4'
H H 0.0000 0.0000 'International Tables Vol C Tables 4.2.6.8 and 6.1.1.4'
Cu Cu 0.3201 1.2651 'International Tables Vol C Tables 4.2.6.8 and 6.1.1.4'
N N 0.0061 0.0033 'International Tables Vol C Tables 4.2.6.8 and 6.1.1.4'
O O 0.0106 0.0060 'International Tables Vol C Tables 4.2.6.8 and 6.1.1.4'

loop_
_geom_angle_atom_site_label_1
_geom_angle_atom_site_label_2
_geom_angle_atom_site_label_3
_geom_angle
_geom_angle_site_symmetry_1
_geom_angle_site_symmetry_3
_geom_angle_publ_flag
C2 C1 N1 110.0(4) . . ?
C2 C1 H1 125.0 . . ?
N1 C1 H1 125.0 . . ?
C1 C2 N2 106.4(4) . . ?
C1 C2 H2 126.8 . . ?
N2 C2 H2 126.8 . . ?
N1 C3 N2 109.1(4) . . ?
N1 C3 H3 125.5 . . ?
N2 C3 H3 125.5 . . ?
C9 C4 C5 121.7(4) . . ?
C9 C4 N2 120.8(4) . . ?
C5 C4 N2 117.5(4) . . ?
C4 C5 C6 117.9(4) . . ?
C4 C5 H5 121.0 . . ?
C6 C5 H5 121.0 . . ?
C7 C6 C5 121.7(4) . . ?
C7 C6 H6 119.2 . . ?
C5 C6 H6 119.2 . . ?
C6 C7 C8 118.7(4) . . ?
C6 C7 C36 119.9(4) . . ?
C8 C7 C36 121.5(4) . . ?
C7 C8 C9 120.8(4) . . ?
C7 C8 H8 119.6 . . ?
C9 C8 H8 119.6 . . ?
C4 C9 C8 119.1(4) . . ?
C4 C9 H9 120.5 . . ?
C8 C9 H9 120.5 . . ?
C36 C10 C11 121.2(4) . . ?
C36 C10 H10 119.4 . . ?
C11 C10 H10 119.4 . . ?
C12 C11 C10 119.1(4) . . ?
C12 C11 H11 120.5 . . ?
C10 C11 H11 120.5 . . ?
C11 C12 C13 121.0(4) . . ?
C11 C12 N4 120.1(4) . . ?
C13 C12 N4 118.9(4) . . ?
C12 C13 C14 119.8(4) . . ?
C12 C13 H13 120.1 . . ?
C14 C13 H13 120.1 . . ?
C13 C14 C36 120.7(4) . . ?
C13 C14 H14 119.7 . . ?
C36 C14 H14 119.7 . . ?
N5 C15 N4 109.8(4) . . ?
N5 C15 H15 125.1 . . ?
N4 C15 H15 125.1 . . ?
C17 C16 N5 108.4(4) . . ?
C17 C16 H16 125.8 . . ?
N5 C16 H16 125.8 . . ?
C16 C17 N4 107.4(4) . . ?
C16 C17 H17 126.3 . . ?
N4 C17 H17 126.3 . . ?
N7 C18 N6 110.1(4) . . ?
N7 C18 H18 124.9 . . ?
N6 C18 H18 124.9 . . ?
N6 C19 C20 109.5(4) . . ?
N6 C19 H19 125.2 . . ?
C20 C19 H19 125.2 . . ?
C19 C20 N7 106.0(4) . . ?
C19 C20 H20 127.0 . . ?
N7 C20 H20 127.0 . . ?
C22 C21 C26 122.0(4) . . ?
C22 C21 N7 118.8(4) . . ?
C26 C21 N7 119.3(4) . . ?
C21 C22 C23 117.7(4) . . ?
C21 C22 H22 121.1 . . ?
C23 C22 H22 121.1 . . ?
C24 C23 C22 122.0(4) . . ?
C24 C23 H23 119.0 . . ?
C22 C23 H23 119.0 . . ?
C23 C24 C25 116.7(4) . . ?
C23 C24 C28 121.2(4) . . ?
C25 C24 C28 122.1(4) . . ?
C26 C25 C24 123.0(4) . . ?
C26 C25 H25 118.5 . . ?
C24 C25 H25 118.5 . . ?
C25 C26 C21 118.5(4) . . ?
C25 C26 H26 120.8 . . ?
C21 C26 H26 120.8 . . ?
C28 C27 C32 120.1(4) . . ?
C28 C27 H27 119.9 . . ?
C32 C27 H27 119.9 . . ?
C28 C29 C30 121.6(4) . . ?
C28 C29 H29 119.2 . . ?
C30 C29 H29 119.2 . . ?
C35 C34 N10 110.1(4) . . ?
C35 C34 H34 125.0 . . ?
N10 C34 H34 125.0 . . ?
C34 C35 N9 106.1(4) . . ?
C34 C35 H35 126.9 . . ?
N9 C35 H35 126.9 . . ?
N9 C33 N10 109.8(4) . . ?
N9 C33 H33 125.1 . . ?
N10 C33 H33 125.1 . . ?
C31 C32 C27 119.1(4) . . ?
C31 C32 H32 120.5 . . ?
C27 C32 H32 120.5 . . ?
C32 C31 C30 121.9(4) . . ?
C32 C31 N9 118.0(4) . . ?
C30 C31 N9 120.2(4) . . ?
C31 C30 C29 118.5(4) . . ?
C31 C30 H30 120.8 . . ?
C29 C30 H30 120.8 . . ?
O2 Cu1 N1 87.64(13) . . ?
O2 Cu1 O1 179.29(11) . 2_646 ?
N1 Cu1 O1 91.66(13) . 2_646 ?
O2 Cu1 N5 89.69(13) . 1_655 ?
N1 Cu1 N5 176.46(14) . 1_655 ?
O1 Cu1 N5 91.02(13) 2_646 1_655 ?
O2 Cu1 O3 91.10(11) . . ?
N1 Cu1 O3 90.19(13) . . ?
O1 Cu1 O3 88.82(11) 2_646 . ?
N5 Cu1 O3 92.19(13) 1_655 . ?
O2 Cu1 O6 95.55(11) . 2_656 ?
N1 Cu1 O6 89.66(12) . 2_656 ?
O1 Cu1 O6 84.53(11) 2_646 2_656 ?
N5 Cu1 O6 88.27(12) 1_655 2_656 ?
O3 Cu1 O6 173.34(10) . 2_656 ?
N10 Cu2 N6 171.00(15) 1_655 . ?
N10 Cu2 O4 93.05(14) 1_655 . ?
N6 Cu2 O4 90.18(13) . . ?
N10 Cu2 O5 87.80(14) 1_655 . ?
N6 Cu2 O5 90.15(14) . . ?
O4 Cu2 O5 172.13(12) . . ?
N10 Cu2 O4 94.48(13) 1_655 3_667 ?
N6 Cu2 O4 94.41(12) . 3_667 ?
O4 Cu2 O4 78.13(11) . 3_667 ?
O5 Cu2 O4 94.00(11) . 3_667 ?
C3 N1 C1 106.2(4) . . ?
C3 N1 Cu1 124.8(3) . . ?
C1 N1 Cu1 128.9(3) . . ?
C3 N2 C2 108.2(4) . . ?
C3 N2 C4 124.6(4) . . ?
C2 N2 C4 126.9(4) . . ?
C10 C36 C14 118.2(4) . . ?
C10 C36 C7 120.3(4) . . ?
C14 C36 C7 121.3(4) . . ?
C15 N4 C17 107.8(4) . . ?
C15 N4 C12 124.2(4) . . ?
C17 N4 C12 127.9(4) . . ?
C15 N5 C16 106.6(4) . . ?
C15 N5 Cu1 124.9(3) . 1_455 ?
C16 N5 Cu1 128.0(3) . 1_455 ?
C18 N6 C19 106.4(4) . . ?
C18 N6 Cu2 122.9(3) . . ?
C19 N6 Cu2 130.6(3) . . ?
C18 N7 C20 107.8(4) . . ?
C18 N7 C21 125.2(4) . . ?
C20 N7 C21 126.9(4) . . ?
C29 C28 C27 118.9(4) . . ?
C29 C28 C24 121.4(4) . . ?
C27 C28 C24 119.7(4) . . ?
C33 N9 C35 108.1(4) . . ?
C33 N9 C31 126.2(4) . . ?
C35 N9 C31 125.7(4) . . ?
C33 N10 C34 105.7(4) . . ?
C33 N10 Cu2 127.4(3) . 1_455 ?
C34 N10 Cu2 126.7(3) . 1_455 ?
O2 N11 O1 122.7(3) . . ?
O3 N12 O4 123.6(3) . . ?
O5 N13 O6 125.0(4) . . ?
O10 N14 O11 101.9(4) . . ?
N11 O1 Cu1 124.3(2) . 2_656 ?
N11 O2 Cu1 122.6(2) . . ?
N12 O3 Cu1 126.5(2) . . ?
N12 O4 Cu2 117.2(2) . . ?
N12 O4 Cu2 141.0(2) . 3_667 ?
Cu2 O4 Cu2 101.87(11) . 3_667 ?
N13 O5 Cu2 105.6(2) . . ?
N13 O6 Cu1 124.3(2) . 2_646 ?
H7D O7 H7B 109.8 . . ?
H8B O8 H8D 109.8 . . ?
O9 O9 H9B 71.5 3_566 . ?
O9 O9 H9D 60.4 3_566 . ?
H9B O9 H9D 109.8 . . ?

loop_
_geom_bond_atom_site_label_1
_geom_bond_atom_site_label_2
_geom_bond_distance
_geom_bond_site_symmetry_2
_geom_bond_publ_flag
C1 C2 1.338(6) . ?
C1 N1 1.392(6) . ?
C1 H1 0.9300 . ?
C2 N2 1.384(6) . ?
C2 H2 0.9300 . ?
C3 N1 1.344(5) . ?
C3 N2 1.364(5) . ?
C3 H3 0.9300 . ?
C4 C9 1.379(6) . ?
C4 C5 1.393(6) . ?
C4 N2 1.441(5) . ?
C5 C6 1.400(6) . ?
C5 H5 0.9300 . ?
C6 C7 1.386(6) . ?
C6 H6 0.9300 . ?
C7 C8 1.394(6) . ?
C7 C36 1.509(6) . ?
C8 C9 1.395(6) . ?
C8 H8 0.9300 . ?
C9 H9 0.9300 . ?
C10 C36 1.383(6) . ?
C10 C11 1.407(6) . ?
C10 H10 0.9300 . ?
C11 C12 1.367(6) . ?
C11 H11 0.9300 . ?
C12 C13 1.381(6) . ?
C12 N4 1.448(5) . ?
C13 C14 1.386(6) . ?
C13 H13 0.9300 . ?
C14 C36 1.404(6) . ?
C14 H14 0.9300 . ?
C15 N5 1.338(5) . ?
C15 N4 1.349(6) . ?
C15 H15 0.9300 . ?
C16 C17 1.356(6) . ?
C16 N5 1.376(5) . ?
C16 H16 0.9300 . ?
C17 N4 1.358(5) . ?
C17 H17 0.9300 . ?
C18 N7 1.342(6) . ?
C18 N6 1.345(5) . ?
C18 H18 0.9300 . ?
C19 N6 1.359(6) . ?
C19 C20 1.367(6) . ?
C19 H19 0.9300 . ?
C20 N7 1.376(6) . ?
C20 H20 0.9300 . ?
C21 C22 1.367(6) . ?
C21 C26 1.380(6) . ?
C21 N7 1.441(5) . ?
C22 C23 1.413(6) . ?
C22 H22 0.9300 . ?
C23 C24 1.379(6) . ?
C23 H23 0.9300 . ?
C24 C25 1.390(6) . ?
C24 C28 1.495(6) . ?
C25 C26 1.364(6) . ?
C25 H25 0.9300 . ?
C26 H26 0.9300 . ?
C27 C28 1.389(6) . ?
C27 C32 1.399(5) . ?
C27 H27 0.9300 . ?
C29 C28 1.363(6) . ?
C29 C30 1.395(6) . ?
C29 H29 0.9300 . ?
C34 C35 1.346(6) . ?
C34 N10 1.358(6) . ?
C34 H34 0.9300 . ?
C35 N9 1.366(6) . ?
C35 H35 0.9300 . ?
C33 N9 1.334(5) . ?
C33 N10 1.346(5) . ?
C33 H33 0.9300 . ?
C32 C31 1.364(6) . ?
C32 H32 0.9300 . ?
C31 C30 1.365(6) . ?
C31 N9 1.453(5) . ?
C30 H30 0.9300 . ?
Cu1 O2 1.989(3) . ?
Cu1 N1 1.991(3) . ?
Cu1 O1 1.999(3) 2_646 ?
Cu1 N5 1.999(3) 1_655 ?
Cu1 O3 2.349(3) . ?
Cu1 O6 2.394(3) 2_656 ?
Cu2 N10 1.957(3) 1_655 ?
Cu2 N6 1.979(4) . ?
Cu2 O4 1.985(3) . ?
Cu2 O5 1.988(3) . ?
Cu2 O4 2.327(3) 3_667 ?
N5 Cu1 1.999(3) 1_455 ?
N10 Cu2 1.957(3) 1_455 ?
N11 O2 1.245(4) . ?
N11 O1 1.256(4) . ?
N12 O3 1.229(4) . ?
N12 O4 1.273(4) . ?
N13 O5 1.253(4) . ?
N13 O6 1.253(4) . ?
N14 O10 1.238(5) . ?
N14 O11 1.247(4) . ?
O1 Cu1 1.999(3) 2_656 ?
O4 Cu2 2.327(3) 3_667 ?
O6 Cu1 2.394(3) 2_646 ?
O7 H7D 0.8500 . ?
O7 H7B 0.8500 . ?
O8 H8B 0.8500 . ?
O8 H8D 0.8499 . ?
O9 O9 1.64(2) 3_566 ?
O9 H9B 0.8501 . ?
O9 H9D 0.8500 . ?
